data_7053888
loop_
_publ_author_name
'Yu, Yan'
'Ma, Huiyuan'
'Pang, Haijun'
'Li, Shaobin'
'Yu, Tingting'
'Liu, Heng'
'Zhao, Chunyan'
'Zhang, Zhuanfang'

_publ_section_title
;
 Two novel zipper-like compounds of the usual and bivanadyl capped Keggin
 clusters connected by propeller-shaped complexes
;
_journal_issue 3
_journal_name_full 'New Journal of Chemistry'
_journal_page_first 1271
_journal_paper_doi 10.1039/c3nj01329d
_journal_volume 38
_journal_year 2014
_chemical_formula_moiety 'C48 H45 Co Mo8 N20 O42 P V6'
_chemical_formula_sum 'C48 H45 Co Mo8 N20 O42 P V6'
_chemical_formula_weight 2737.07
_chemical_name_systematic
; 
 ? 
;
_space_group_IT_number 15
_symmetry_cell_setting monoclinic
_symmetry_space_group_name_Hall '-C 2yc'
_symmetry_space_group_name_H-M 'C 1 2/c 1'
_atom_sites_solution_hydrogens geom
_atom_sites_solution_primary direct
_atom_sites_solution_secondary difmap
_audit_creation_method SHELXL-97
_cell_angle_alpha 90.000
_cell_angle_beta 132.357(5)
_cell_angle_gamma 90.000
_cell_formula_units_Z 4
_cell_length_a 32.193(5)
_cell_length_b 15.456(5)
_cell_length_c 22.188(5)
_cell_measurement_reflns_used 9973
_cell_measurement_temperature 296(2)
_cell_measurement_theta_max 28.27
_cell_measurement_theta_min 2.33
_cell_volume 8158(4)
_computing_cell_refinement 'Bruker SMART'
_computing_data_collection 'Bruker SMART'
_computing_data_reduction 'Bruker SMART'
_computing_molecular_graphics 'Bruker SMART'
_computing_publication_material 'Bruker SMART'
_computing_structure_refinement 'SHELXL-97 (Sheldrick, 1997)'
_computing_structure_solution 'SHELXS-97 (Sheldrick, 1990)'
_diffrn_ambient_temperature 296(2)
_diffrn_measured_fraction_theta_full 0.996
_diffrn_measured_fraction_theta_max 0.996
_diffrn_measurement_device_type 'CCD area detector'
_diffrn_measurement_method 'phi and omega scans'
_diffrn_radiation_monochromator graphite
_diffrn_radiation_source 'fine-focus sealed tube'
_diffrn_radiation_type MoK\a
_diffrn_radiation_wavelength 0.71069
_diffrn_reflns_av_R_equivalents 0.0140
_diffrn_reflns_av_sigmaI/netI 0.0163
_diffrn_reflns_limit_h_max 39
_diffrn_reflns_limit_h_min -39
_diffrn_reflns_limit_k_max 19
_diffrn_reflns_limit_k_min -13
_diffrn_reflns_limit_l_max 25
_diffrn_reflns_limit_l_min -27
_diffrn_reflns_number 21981
_diffrn_reflns_theta_full 26.00
_diffrn_reflns_theta_max 26.00
_diffrn_reflns_theta_min 1.57
_diffrn_standards_decay_% none
_exptl_absorpt_coefficient_mu 2.155
_exptl_absorpt_correction_T_max 0.650
_exptl_absorpt_correction_T_min 0.516
_exptl_absorpt_correction_type multi-scan
_exptl_absorpt_process_details 'SADABS (Sheldrick, 1996)'
_exptl_crystal_colour black
_exptl_crystal_density_diffrn 2.224
_exptl_crystal_density_method 'not measured'
_exptl_crystal_description block
_exptl_crystal_F_000 5280.0
_exptl_crystal_size_max 0.32
_exptl_crystal_size_mid 0.26
_exptl_crystal_size_min 0.20
_refine_diff_density_max 2.556
_refine_diff_density_min -1.431
_refine_diff_density_rms 0.177
_refine_ls_extinction_method none
_refine_ls_goodness_of_fit_ref 0.997
_refine_ls_hydrogen_treatment refall
_refine_ls_matrix_type full
_refine_ls_number_parameters 589
_refine_ls_number_reflns 7984
_refine_ls_number_restraints 30
_refine_ls_restrained_S_all 1.036
_refine_ls_R_factor_all 0.0584
_refine_ls_R_factor_gt 0.0508
_refine_ls_shift/su_max 0.017
_refine_ls_shift/su_mean 0.003
_refine_ls_structure_factor_coef Fsqd
_refine_ls_weighting_details 'calc w=1/[\s^2^(Fo^2^)+(0.0944P)^2^+125.4026P] where P=(Fo^2^+2Fc^2^)/3'
_refine_ls_weighting_scheme calc
_refine_ls_wR_factor_gt 0.1551
_refine_ls_wR_factor_ref 0.1604
_reflns_number_gt 6742
_reflns_number_total 8018
_reflns_threshold_expression >2sigma(I)
_cod_data_source_file c3nj01329d.txt
_cod_data_source_block y
_cod_original_sg_symbol_H-M 'C 2/c'
_cod_database_code 7053888

loop_
_symmetry_equiv_pos_as_xyz
'x, y, z'
'-x, y, -z+1/2'
'x+1/2, y+1/2, z'
'-x+1/2, y+1/2, -z+1/2'
'-x, -y, -z'
'x, -y, z-1/2'
'-x+1/2, -y+1/2, -z'
'x+1/2, -y+1/2, z-1/2'

loop_
_atom_site_label
_atom_site_type_symbol
_atom_site_fract_x
_atom_site_fract_y
_atom_site_fract_z
_atom_site_U_iso_or_equiv
_atom_site_adp_type
_atom_site_occupancy
_atom_site_symmetry_multiplicity
_atom_site_calc_flag
_atom_site_refinement_flags
Mo1 Mo 0.54356(2) -0.54279(3) 0.18356(3) 0.02404(15) Uani 1 1 d .
Mo2 Mo 0.45676(2) -0.23317(3) 0.31786(3) 0.02651(16) Uani 1 1 d .
Mo3 Mo 0.60187(2) -0.23193(3) 0.39692(3) 0.02440(15) Uani 1 1 d .
Mo4 Mo 0.60221(2) -0.54341(3) 0.39684(3) 0.02651(16) Uani 1 1 d .
V3 V 0.55696(4) -0.38854(5) 0.45601(5) 0.0134(2) Uani 1 1 d .
V2 V 0.5000 -0.12896(9) 0.2500 0.0212(3) Uani 1 2 d S
Co1 Co 0.5000 0.11230(6) 0.2500 0.0202(2) Uani 1 2 d S
V4 V 0.63950(4) -0.38678(5) 0.32632(5) 0.0135(2) Uani 1 1 d .
V1 V 0.5000 -0.64586(9) 0.2500 0.0223(3) Uani 1 2 d S
P1 P 0.5000 -0.38762(11) 0.2500 0.0139(4) Uani 1 2 d S
O1 O 0.6451(2) -0.1514(3) 0.4590(3) 0.0459(13) Uani 1 1 d .
O2 O 0.4380(2) -0.1535(3) 0.3460(3) 0.0362(11) Uani 1 1 d .
O3 O 0.70208(19) -0.3868(3) 0.3613(3) 0.0385(12) Uani 1 1 d .
O4 O 0.5688(2) -0.5949(4) 0.2885(3) 0.0405(13) Uani 1 1 d .
O5 O 0.52754(19) -0.1796(4) 0.3507(3) 0.0406(13) Uani 1 1 d .
O6 O 0.4807(3) -0.4451(4) 0.1780(4) 0.0141(14) Uani 0.50 1 d P
O7 O 0.3946(3) -0.3003(4) 0.2565(3) 0.071(2) Uani 1 1 d .
O8 O 0.4992(2) -0.3025(4) 0.4051(4) 0.0632(17) Uani 1 1 d U
O9 O 0.6472(3) -0.2982(4) 0.3949(3) 0.0613(17) Uani 1 1 d U
O10 O 0.6457(3) -0.4728(4) 0.3942(3) 0.0626(17) Uani 1 1 d U
O11 O 0.52742(19) -0.5958(4) 0.3509(3) 0.0420(13) Uani 1 1 d .
O12 O 0.6021(2) -0.3008(5) 0.4619(5) 0.073(2) Uani 1 1 d .
O13 O 0.6047(3) -0.4742(4) 0.2436(3) 0.0589(16) Uani 1 1 d U
O14 O 0.4311(2) -0.1791(4) 0.2121(3) 0.0404(13) Uani 1 1 d .
O15 O 0.5839(2) -0.3897(4) 0.5483(3) 0.0423(13) Uani 1 1 d .
O16 O 0.5623(3) -0.6239(3) 0.1573(4) 0.0456(14) Uani 1 1 d .
O17 O 0.5493(3) -0.3312(4) 0.2776(4) 0.0118(13) Uani 0.50 1 d P
O18 O 0.6467(2) -0.6215(3) 0.4604(3) 0.0386(12) Uani 1 1 d .
O19 O 0.5205(3) -0.3302(5) 0.3227(4) 0.0164(14) Uani 0.50 1 d P
O20 O 0.4512(3) -0.4441(5) 0.2244(4) 0.0157(14) Uani 0.50 1 d P
O21 O 0.5000 -0.7522(4) 0.2500 0.0271(13) Uani 1 2 d S
O22 O 0.5015(2) -0.4748(4) 0.0931(4) 0.064(2) Uani 1 1 d .
O23 O 0.6015(2) -0.4754(5) 0.4622(4) 0.0698(19) Uani 1 1 d U
O24 O 0.5000 -0.0225(4) 0.2500 0.0286(13) Uani 1 2 d S
N6 N 0.6675(4) 0.1670(5) 0.4738(5) 0.105(5) Uani 1 1 d .
N8 N 0.4291(6) 0.0629(5) 0.3556(9) 0.115(5) Uani 1 1 d .
N1 N 0.4678(3) 0.1113(3) 0.3088(4) 0.0347(13) Uani 1 1 d .
N2 N 0.1598(3) 0.1569(4) 0.1384(4) 0.0429(14) Uani 1 1 d .
N3 N 0.5845(2) 0.1153(3) 0.3631(4) 0.0333(13) Uani 1 1 d .
N4 N 0.6680(2) 0.0807(4) 0.4755(3) 0.0383(14) Uani 1 1 d .
N5 N 0.0780(3) 0.1077(5) 0.0817(5) 0.0537(18) Uani 1 1 d .
N7 N 0.4265(3) 0.1498(4) 0.3507(4) 0.0443(15) Uani 1 1 d .
N9 N 0.7383(3) 0.1013(4) 0.8208(4) 0.0448(15) Uani 1 1 d .
N10 N 0.7732(4) 0.1133(9) 0.9435(6) 0.106(5) Uani 1 1 d .
C23 C 0.4532(6) 0.0438(6) 0.3275(10) 0.093(5) Uani 1 1 d .
C1 C 0.7330(3) 0.0823(5) 0.7521(5) 0.0431(17) Uani 1 1 d .
C2 C 0.3053(4) 0.1851(6) 0.2257(6) 0.056(2) Uani 1 1 d .
H2A H 0.3241 0.1899 0.2076 0.067 Uiso 1 1 calc R
C3 C 0.2480(4) 0.1770(7) 0.1697(5) 0.055(2) Uani 1 1 d .
H3A H 0.2281 0.1776 0.1141 0.067 Uiso 1 1 calc R
C4 C 0.6169(5) 0.1838(5) 0.4044(6) 0.096(5) Uani 1 1 d .
H4A H 0.6044 0.2399 0.3853 0.116 Uiso 1 1 calc R
C5 C 0.3362(3) 0.1865(5) 0.3097(5) 0.0390(16) Uani 1 1 d .
C6 C 0.7220(6) 0.1465(11) 0.8958(9) 0.096(4) Uani 1 1 d .
H6A H 0.7044 0.1693 0.9124 0.115 Uiso 1 1 calc R
C7 C 0.2203(3) 0.1678(5) 0.1967(5) 0.0408(16) Uani 1 1 d .
C8 C 0.7226(3) 0.0518(5) 0.6196(4) 0.0402(17) Uani 1 1 d .
C9 C 0.0696(4) 0.1706(7) 0.0341(6) 0.064(3) Uani 1 1 d .
H9A H 0.0350 0.1894 -0.0141 0.077 Uiso 1 1 calc R
C10 C 0.2492(3) 0.1703(6) 0.2790(5) 0.0465(18) Uani 1 1 d .
H10A H 0.2300 0.1658 0.2966 0.056 Uiso 1 1 calc R
C11 C 0.1327(4) 0.1005(6) 0.1455(6) 0.051(2) Uani 1 1 d .
H11A H 0.1492 0.0619 0.1885 0.061 Uiso 1 1 calc R
C12 C 0.6997(5) 0.1411(10) 0.8172(7) 0.087(4) Uani 1 1 d .
H12A H 0.6647 0.1612 0.7706 0.104 Uiso 1 1 calc R
C13 C 0.6775(3) 0.0415(6) 0.6141(5) 0.056(2) Uani 1 1 d .
H13A H 0.6430 0.0243 0.5647 0.067 Uiso 1 1 calc R
C14 C 0.7737(3) 0.0776(5) 0.6935(5) 0.0426(17) Uani 1 1 d .
H14A H 0.8047 0.0838 0.6987 0.051 Uiso 1 1 calc R
C15 C 0.7791(3) 0.0943(5) 0.7604(5) 0.0429(17) Uani 1 1 d .
H15A H 0.8131 0.1131 0.8096 0.052 Uiso 1 1 calc R
C16 C 0.7165(3) 0.0350(5) 0.5473(4) 0.0456(19) Uani 1 1 d .
H16A H 0.7502 0.0539 0.5595 0.055 Uiso 1 1 calc R
H16B H 0.7122 -0.0266 0.5362 0.055 Uiso 1 1 calc R
C17 C 0.4503(3) 0.1756(4) 0.3241(4) 0.0348(15) Uani 1 1 d .
C18 C 0.3985(3) 0.1987(5) 0.3715(5) 0.0427(17) Uani 1 1 d .
H18A H 0.4070 0.2597 0.3752 0.051 Uiso 1 1 calc R
H18B H 0.4130 0.1801 0.4244 0.051 Uiso 1 1 calc R
C19 C 0.1209(4) 0.2029(7) 0.0681(5) 0.060(2) Uani 1 1 d .
H19A H 0.1279 0.2472 0.0476 0.072 Uiso 1 1 calc R
C20 C 0.6187(3) 0.0516(4) 0.4102(4) 0.0373(16) Uani 1 1 d .
H20A H 0.6092 -0.0067 0.3987 0.045 Uiso 1 1 calc R
C21 C 0.6820(3) 0.0559(7) 0.6793(5) 0.057(2) Uani 1 1 d .
H21A H 0.6513 0.0480 0.6744 0.068 Uiso 1 1 calc R
C22 C 0.3068(4) 0.1796(5) 0.3344(5) 0.0447(18) Uani 1 1 d .
H22A H 0.3263 0.1813 0.3898 0.054 Uiso 1 1 calc R
C24 C 0.7821(4) 0.0852(10) 0.8960(6) 0.089(4) Uani 1 1 d .
H24A H 0.8147 0.0583 0.9143 0.107 Uiso 1 1 calc R

loop_
_atom_site_aniso_label
_atom_site_aniso_U_11
_atom_site_aniso_U_22
_atom_site_aniso_U_33
_atom_site_aniso_U_23
_atom_site_aniso_U_13
_atom_site_aniso_U_12
Mo1 0.0331(3) 0.0171(3) 0.0324(3) 0.00000(19) 0.0263(3) 0.00220(19)
Mo2 0.0381(3) 0.0169(3) 0.0381(3) -0.0014(2) 0.0312(3) 0.0009(2)
Mo3 0.0239(3) 0.0175(3) 0.0246(3) -0.00221(18) 0.0134(2) -0.00244(18)
Mo4 0.0255(3) 0.0168(3) 0.0265(3) 0.00282(19) 0.0132(2) 0.00250(19)
V3 0.0156(4) 0.0180(5) 0.0080(4) 0.0007(3) 0.0086(4) 0.0025(3)
V2 0.0260(7) 0.0122(6) 0.0254(7) 0.000 0.0173(6) 0.000
Co1 0.0226(5) 0.0122(5) 0.0240(5) 0.000 0.0150(5) 0.000
V4 0.0095(4) 0.0177(5) 0.0162(4) 0.0045(3) 0.0098(4) 0.0020(3)
V1 0.0272(7) 0.0149(6) 0.0268(7) 0.000 0.0190(6) 0.000
P1 0.0163(9) 0.0099(9) 0.0160(9) 0.000 0.0111(8) 0.000
O1 0.040(3) 0.022(2) 0.037(3) -0.005(2) 0.010(2) -0.004(2)
O2 0.051(3) 0.021(2) 0.055(3) -0.005(2) 0.043(3) 0.000(2)
O3 0.021(2) 0.061(3) 0.036(3) 0.001(2) 0.020(2) 0.003(2)
O4 0.039(3) 0.058(3) 0.020(2) -0.010(2) 0.018(2) -0.029(2)
O5 0.028(2) 0.054(3) 0.043(3) 0.027(2) 0.025(2) 0.011(2)
O6 0.018(3) 0.012(3) 0.017(4) 0.001(3) 0.013(3) 0.002(3)
O7 0.119(6) 0.065(4) 0.042(3) -0.030(3) 0.059(4) -0.068(4)
O8 0.046(3) 0.062(3) 0.093(4) 0.045(3) 0.051(3) 0.015(2)
O9 0.082(3) 0.065(3) 0.037(2) 0.016(2) 0.039(2) 0.045(3)
O10 0.080(3) 0.060(3) 0.034(2) -0.008(2) 0.032(2) -0.044(3)
O11 0.027(2) 0.062(3) 0.039(3) -0.028(2) 0.023(2) -0.009(2)
O12 0.037(3) 0.081(4) 0.110(5) 0.076(4) 0.053(4) 0.034(3)
O13 0.079(3) 0.057(3) 0.037(2) -0.004(2) 0.038(2) -0.038(3)
O14 0.040(3) 0.055(3) 0.026(2) -0.012(2) 0.022(2) -0.027(2)
O15 0.044(3) 0.065(4) 0.021(2) -0.002(2) 0.023(2) -0.005(2)
O16 0.083(4) 0.019(2) 0.079(4) 0.001(2) 0.072(4) 0.005(2)
O17 0.013(3) 0.010(3) 0.012(3) 0.001(3) 0.008(3) 0.001(3)
O18 0.035(3) 0.022(2) 0.036(3) 0.0066(19) 0.014(2) 0.0047(19)
O19 0.018(4) 0.015(3) 0.019(4) 0.003(3) 0.014(3) 0.003(3)
O20 0.017(4) 0.018(4) 0.015(3) 0.003(3) 0.012(3) 0.003(3)
O21 0.031(3) 0.019(3) 0.034(3) 0.000 0.023(3) 0.000
O22 0.033(3) 0.071(4) 0.089(5) 0.058(4) 0.041(3) 0.018(3)
O23 0.037(3) 0.072(3) 0.089(4) -0.053(3) 0.038(3) -0.013(2)
O24 0.037(3) 0.014(3) 0.039(3) 0.000 0.027(3) 0.000
N6 0.066(5) 0.025(4) 0.066(5) 0.002(3) -0.019(4) -0.008(4)
N8 0.223(13) 0.029(4) 0.260(15) 0.019(6) 0.230(14) 0.017(6)
N1 0.054(4) 0.022(3) 0.049(4) 0.002(2) 0.042(3) -0.001(2)
N2 0.051(4) 0.040(3) 0.052(4) -0.004(3) 0.041(3) -0.005(3)
N3 0.028(3) 0.022(3) 0.031(3) -0.001(2) 0.012(3) 0.002(2)
N4 0.031(3) 0.027(3) 0.027(3) 0.001(2) 0.007(2) 0.004(2)
N5 0.059(5) 0.048(4) 0.074(5) -0.001(3) 0.053(4) 0.001(3)
N7 0.063(4) 0.030(3) 0.069(4) 0.001(3) 0.057(4) -0.002(3)
N9 0.034(3) 0.050(4) 0.037(3) 0.007(3) 0.018(3) 0.007(3)
N10 0.057(6) 0.196(15) 0.045(5) -0.017(6) 0.027(5) -0.011(7)
C23 0.168(13) 0.026(4) 0.204(15) 0.010(6) 0.174(13) 0.008(6)
C1 0.035(4) 0.040(4) 0.035(4) 0.007(3) 0.015(3) 0.002(3)
C2 0.066(6) 0.075(6) 0.062(5) -0.013(5) 0.057(5) -0.019(5)
C3 0.057(5) 0.079(6) 0.048(5) -0.017(4) 0.043(4) -0.023(5)
C4 0.073(7) 0.019(4) 0.060(6) 0.000(4) -0.011(5) 0.008(4)
C5 0.053(4) 0.031(4) 0.055(4) -0.001(3) 0.045(4) -0.003(3)
C6 0.089(9) 0.132(12) 0.098(10) -0.040(9) 0.075(9) -0.019(9)
C7 0.052(4) 0.033(4) 0.055(4) -0.002(3) 0.043(4) -0.005(3)
C8 0.035(4) 0.028(3) 0.032(4) 0.004(3) 0.012(3) 0.003(3)
C9 0.051(5) 0.088(7) 0.047(5) 0.005(5) 0.031(4) 0.001(5)
C10 0.050(4) 0.058(5) 0.054(5) 0.001(4) 0.044(4) -0.003(4)
C11 0.048(5) 0.050(5) 0.069(6) 0.011(4) 0.045(5) 0.005(4)
C12 0.049(6) 0.134(11) 0.068(7) 0.013(7) 0.036(6) 0.029(7)
C13 0.033(4) 0.070(6) 0.035(4) -0.001(4) 0.011(3) -0.015(4)
C14 0.028(3) 0.038(4) 0.043(4) 0.001(3) 0.016(3) 0.004(3)
C15 0.028(3) 0.047(4) 0.033(4) -0.007(3) 0.011(3) -0.001(3)
C16 0.033(4) 0.040(4) 0.033(4) 0.003(3) 0.010(3) 0.012(3)
C17 0.045(4) 0.025(3) 0.046(4) 0.000(3) 0.036(4) -0.002(3)
C18 0.057(5) 0.038(4) 0.058(5) -0.008(3) 0.049(4) -0.003(3)
C19 0.063(6) 0.069(6) 0.047(5) 0.009(4) 0.037(5) -0.007(5)
C20 0.031(3) 0.021(3) 0.035(4) -0.001(3) 0.012(3) 0.000(3)
C21 0.032(4) 0.080(6) 0.040(4) -0.002(4) 0.016(4) -0.014(4)
C22 0.059(5) 0.047(4) 0.047(4) 0.002(3) 0.043(4) 0.001(4)
C24 0.047(6) 0.159(12) 0.037(5) -0.011(6) 0.019(5) 0.018(7)

loop_
_atom_type_symbol
_atom_type_description
_atom_type_scat_dispersion_real
_atom_type_scat_dispersion_imag
_atom_type_scat_source
C C 0.0033 0.0016 'International Tables Vol C Tables 4.2.6.8 and 6.1.1.4'
H H 0.0000 0.0000 'International Tables Vol C Tables 4.2.6.8 and 6.1.1.4'
N N 0.0061 0.0033 'International Tables Vol C Tables 4.2.6.8 and 6.1.1.4'
O O 0.0106 0.0060 'International Tables Vol C Tables 4.2.6.8 and 6.1.1.4'
P P 0.1023 0.0942 'International Tables Vol C Tables 4.2.6.8 and 6.1.1.4'
V V 0.3005 0.5294 'International Tables Vol C Tables 4.2.6.8 and 6.1.1.4'
Co Co 0.3494 0.9721 'International Tables Vol C Tables 4.2.6.8 and 6.1.1.4'
Mo Mo -1.6832 0.6857 'International Tables Vol C Tables 4.2.6.8 and 6.1.1.4'

loop_
_geom_angle_atom_site_label_1
_geom_angle_atom_site_label_2
_geom_angle_atom_site_label_3
_geom_angle
_geom_angle_site_symmetry_1
_geom_angle_site_symmetry_3
O16 Mo1 O13 103.3(3) . .
O16 Mo1 O22 103.0(3) . .
O13 Mo1 O22 96.1(3) . .
O16 Mo1 O11 98.4(3) . 2_655
O13 Mo1 O11 155.3(3) . 2_655
O22 Mo1 O11 90.4(2) . 2_655
O16 Mo1 O4 98.2(3) . .
O13 Mo1 O4 89.5(2) . .
O22 Mo1 O4 156.1(3) . .
O11 Mo1 O4 75.68(18) 2_655 .
O16 Mo1 O20 157.2(3) . 2_655
O13 Mo1 O20 65.9(3) . 2_655
O22 Mo1 O20 98.2(3) . 2_655
O11 Mo1 O20 89.6(2) 2_655 2_655
O4 Mo1 O20 63.0(2) . 2_655
O16 Mo1 O6 158.2(3) . .
O13 Mo1 O6 97.4(3) . .
O22 Mo1 O6 67.4(3) . .
O11 Mo1 O6 63.2(2) 2_655 .
O4 Mo1 O6 88.9(2) . .
O20 Mo1 O6 41.9(2) 2_655 .
O16 Mo1 V1 99.70(17) . .
O13 Mo1 V1 125.08(16) . .
O22 Mo1 V1 126.05(16) . .
O11 Mo1 V1 37.87(13) 2_655 .
O4 Mo1 V1 37.82(13) . .
O20 Mo1 V1 73.87(17) 2_655 .
O6 Mo1 V1 73.56(16) . .
O2 Mo2 O8 104.0(3) . .
O2 Mo2 O7 102.1(3) . .
O8 Mo2 O7 97.0(3) . .
O2 Mo2 O5 99.6(2) . .
O8 Mo2 O5 90.0(2) . .
O7 Mo2 O5 154.8(3) . .
O2 Mo2 O14 99.1(2) . .
O8 Mo2 O14 154.2(3) . .
O7 Mo2 O14 89.1(2) . .
O5 Mo2 O14 74.82(18) . .
O2 Mo2 O19 157.9(2) . .
O8 Mo2 O19 65.5(3) . .
O7 Mo2 O19 98.6(3) . .
O5 Mo2 O19 62.5(2) . .
O14 Mo2 O19 88.9(2) . .
O2 Mo2 O17 157.4(2) . 2_655
O8 Mo2 O17 96.9(3) . 2_655
O7 Mo2 O17 66.4(3) . 2_655
O5 Mo2 O17 88.8(2) . 2_655
O14 Mo2 O17 62.7(2) . 2_655
O19 Mo2 O17 42.5(2) . 2_655
O2 Mo2 V2 101.14(16) . .
O8 Mo2 V2 124.79(17) . .
O7 Mo2 V2 124.32(16) . .
O5 Mo2 V2 37.37(13) . .
O14 Mo2 V2 37.47(12) . .
O19 Mo2 V2 72.94(17) . .
O17 Mo2 V2 73.05(15) 2_655 .
O1 Mo3 O12 103.2(3) . .
O1 Mo3 O9 101.8(3) . .
O12 Mo3 O9 96.7(3) . .
O1 Mo3 O5 99.3(3) . .
O12 Mo3 O5 90.5(2) . .
O9 Mo3 O5 155.4(3) . .
O1 Mo3 O14 99.1(3) . 2_655
O12 Mo3 O14 155.3(3) . 2_655
O9 Mo3 O14 88.9(2) . 2_655
O5 Mo3 O14 75.44(18) . 2_655
O1 Mo3 O19 158.2(3) . .
O12 Mo3 O19 66.2(3) . .
O9 Mo3 O19 98.4(3) . .
O5 Mo3 O19 63.1(2) . .
O14 Mo3 O19 89.1(2) 2_655 .
O1 Mo3 O17 158.0(3) . .
O12 Mo3 O17 97.0(3) . .
O9 Mo3 O17 66.8(3) . .
O5 Mo3 O17 89.0(2) . .
O14 Mo3 O17 63.2(2) 2_655 .
O19 Mo3 O17 41.7(2) . .
O1 Mo3 V2 100.87(17) . .
O12 Mo3 V2 125.73(16) . .
O9 Mo3 V2 124.55(17) . .
O5 Mo3 V2 37.71(13) . .
O14 Mo3 V2 37.75(13) 2_655 .
O19 Mo3 V2 73.57(17) . .
O17 Mo3 V2 73.56(15) . .
O18 Mo4 O23 102.2(3) . .
O18 Mo4 O10 102.9(3) . .
O23 Mo4 O10 95.9(3) . .
O18 Mo4 O4 100.8(3) . .
O23 Mo4 O4 154.3(3) . .
O10 Mo4 O4 90.2(2) . .
O18 Mo4 O11 100.8(3) . .
O23 Mo4 O11 89.0(2) . .
O10 Mo4 O11 154.2(3) . .
O4 Mo4 O11 75.31(18) . .
O18 Mo4 O6 158.3(3) . 2_655
O23 Mo4 O6 65.9(3) . 2_655
O10 Mo4 O6 96.6(3) . 2_655
O4 Mo4 O6 88.6(2) . 2_655
O11 Mo4 O6 62.4(2) . 2_655
O18 Mo4 O20 157.9(3) . 2_655
O23 Mo4 O20 97.7(3) . 2_655
O10 Mo4 O20 65.3(3) . 2_655
O4 Mo4 O20 62.3(2) . 2_655
O11 Mo4 O20 89.0(2) . 2_655
O6 Mo4 O20 42.4(2) 2_655 2_655
O18 Mo4 V1 102.65(17) . .
O23 Mo4 V1 124.50(18) . .
O10 Mo4 V1 125.10(17) . .
O4 Mo4 V1 37.52(13) . .
O11 Mo4 V1 37.81(13) . .
O6 Mo4 V1 73.01(16) 2_655 .
O20 Mo4 V1 73.11(16) 2_655 .
O15 V3 O23 99.7(3) . .
O15 V3 O8 103.7(3) . .
O23 V3 O8 156.7(3) . .
O15 V3 O12 100.8(3) . .
O23 V3 O12 89.7(3) . .
O8 V3 O12 86.5(2) . .
O15 V3 O22 101.3(3) . 2_655
O23 V3 O22 87.4(2) . 2_655
O8 V3 O22 87.5(3) . 2_655
O12 V3 O22 157.9(3) . 2_655
O24 V2 O5 113.94(18) . 2_655
O24 V2 O5 113.94(18) . .
O5 V2 O5 132.1(4) 2_655 .
O24 V2 O14 113.72(18) . .
O5 V2 O14 80.58(19) 2_655 .
O5 V2 O14 80.6(2) . .
O24 V2 O14 113.72(18) . 2_655
O5 V2 O14 80.6(2) 2_655 2_655
O5 V2 O14 80.58(19) . 2_655
O14 V2 O14 132.6(4) . 2_655
O24 V2 Mo3 121.07(3) . 2_655
O5 V2 Mo3 40.07(14) 2_655 2_655
O5 V2 Mo3 110.27(17) . 2_655
O14 V2 Mo3 40.53(14) . 2_655
O14 V2 Mo3 110.18(17) 2_655 2_655
O24 V2 Mo3 121.07(3) . .
O5 V2 Mo3 110.27(17) 2_655 .
O5 V2 Mo3 40.07(14) . .
O14 V2 Mo3 110.18(17) . .
O14 V2 Mo3 40.53(14) 2_655 .
Mo3 V2 Mo3 117.86(5) 2_655 .
O24 V2 Mo2 121.28(2) . .
O5 V2 Mo2 110.19(17) 2_655 .
O5 V2 Mo2 39.96(14) . .
O14 V2 Mo2 40.69(14) . .
O14 V2 Mo2 109.91(17) 2_655 .
Mo3 V2 Mo2 74.92(3) 2_655 .
Mo3 V2 Mo2 73.99(3) . .
O24 V2 Mo2 121.28(2) . 2_655
O5 V2 Mo2 39.96(14) 2_655 2_655
O5 V2 Mo2 110.19(17) . 2_655
O14 V2 Mo2 109.91(17) . 2_655
O14 V2 Mo2 40.69(14) 2_655 2_655
Mo3 V2 Mo2 73.99(3) 2_655 2_655
Mo3 V2 Mo2 74.92(3) . 2_655
Mo2 V2 Mo2 117.44(5) . 2_655
O24 Co1 O21 180.000(1) . 1_565
O24 Co1 N3 91.24(14) . 2_655
O21 Co1 N3 88.76(14) 1_565 2_655
O24 Co1 N3 91.24(14) . .
O21 Co1 N3 88.76(14) 1_565 .
N3 Co1 N3 177.5(3) 2_655 .
O24 Co1 N1 89.58(14) . .
O21 Co1 N1 90.42(14) 1_565 .
N3 Co1 N1 87.7(3) 2_655 .
N3 Co1 N1 92.3(3) . .
O24 Co1 N1 89.58(14) . 2_655
O21 Co1 N1 90.42(14) 1_565 2_655
N3 Co1 N1 92.3(3) 2_655 2_655
N3 Co1 N1 87.7(3) . 2_655
N1 Co1 N1 179.2(3) . 2_655
O3 V4 O7 100.8(3) . 2_655
O3 V4 O10 100.9(3) . .
O7 V4 O10 158.3(3) 2_655 .
O3 V4 O13 101.4(3) . .
O7 V4 O13 89.2(3) 2_655 .
O10 V4 O13 87.0(2) . .
O3 V4 O9 99.6(3) . .
O7 V4 O9 87.0(2) 2_655 .
O10 V4 O9 89.0(3) . .
O13 V4 O9 159.1(3) . .
O3 V4 O17 159.7(2) . .
O7 V4 O17 65.9(3) 2_655 .
O10 V4 O17 93.1(3) . .
O13 V4 O17 94.0(3) . .
O9 V4 O17 65.7(3) . .
O21 V1 O4 114.17(19) . .
O21 V1 O4 114.17(19) . 2_655
O4 V1 O4 131.7(4) . 2_655
O21 V1 O11 113.6(2) . .
O4 V1 O11 80.2(2) . .
O4 V1 O11 80.9(2) 2_655 .
O21 V1 O11 113.6(2) . 2_655
O4 V1 O11 80.9(2) . 2_655
O4 V1 O11 80.2(2) 2_655 2_655
O11 V1 O11 132.7(4) . 2_655
O21 V1 Mo1 121.19(3) . .
O4 V1 Mo1 40.65(13) . .
O4 V1 Mo1 109.55(17) 2_655 .
O11 V1 Mo1 110.37(18) . .
O11 V1 Mo1 40.24(14) 2_655 .
O21 V1 Mo1 121.19(3) . 2_655
O4 V1 Mo1 109.55(17) . 2_655
O4 V1 Mo1 40.65(13) 2_655 2_655
O11 V1 Mo1 40.24(14) . 2_655
O11 V1 Mo1 110.37(18) 2_655 2_655
Mo1 V1 Mo1 117.62(5) . 2_655
O21 V1 Mo4 120.91(3) . .
O4 V1 Mo4 39.73(14) . .
O4 V1 Mo4 110.39(17) 2_655 .
O11 V1 Mo4 40.52(14) . .
O11 V1 Mo4 110.38(17) 2_655 .
Mo1 V1 Mo4 74.57(3) . .
Mo1 V1 Mo4 74.58(3) 2_655 .
O21 V1 Mo4 120.91(3) . 2_655
O4 V1 Mo4 110.39(17) . 2_655
O4 V1 Mo4 39.73(14) 2_655 2_655
O11 V1 Mo4 110.38(18) . 2_655
O11 V1 Mo4 40.52(14) 2_655 2_655
Mo1 V1 Mo4 74.58(3) . 2_655
Mo1 V1 Mo4 74.57(3) 2_655 2_655
Mo4 V1 Mo4 118.18(5) . 2_655
O17 P1 O17 110.6(5) . 2_655
O17 P1 O20 178.7(3) . .
O17 P1 O20 69.4(4) 2_655 .
O17 P1 O20 69.4(4) . 2_655
O17 P1 O20 178.7(3) 2_655 2_655
O20 P1 O20 110.6(5) . 2_655
O17 P1 O6 109.0(4) . .
O17 P1 O6 109.1(4) 2_655 .
O20 P1 O6 72.1(4) . .
O20 P1 O6 69.8(4) 2_655 .
O17 P1 O6 109.1(4) . 2_655
O17 P1 O6 109.0(4) 2_655 2_655
O20 P1 O6 69.8(4) . 2_655
O20 P1 O6 72.1(4) 2_655 2_655
O6 P1 O6 109.9(5) . 2_655
O17 P1 O19 69.9(4) . .
O17 P1 O19 71.9(4) 2_655 .
O20 P1 O19 108.9(4) . .
O20 P1 O19 109.2(4) 2_655 .
O6 P1 O19 178.8(4) . .
O6 P1 O19 70.1(4) 2_655 .
O17 P1 O19 71.9(4) . 2_655
O17 P1 O19 69.9(4) 2_655 2_655
O20 P1 O19 109.2(4) . 2_655
O20 P1 O19 108.9(4) 2_655 2_655
O6 P1 O19 70.1(4) . 2_655
O6 P1 O19 178.8(4) 2_655 2_655
O19 P1 O19 109.9(5) . 2_655
V1 O4 Mo4 102.7(2) . .
V1 O4 Mo1 101.5(2) . .
Mo4 O4 Mo1 133.2(3) . .
V2 O5 Mo3 102.2(2) . .
V2 O5 Mo2 102.7(2) . .
Mo3 O5 Mo2 132.1(3) . .
P1 O6 O20 54.8(3) . 2_655
P1 O6 O19 55.0(3) . 2_655
O20 O6 O19 90.2(5) 2_655 2_655
P1 O6 O20 53.6(3) . .
O20 O6 O20 89.8(4) 2_655 .
O19 O6 O20 88.8(4) 2_655 .
P1 O6 Mo1 123.8(4) . .
O20 O6 Mo1 69.1(3) 2_655 .
O19 O6 Mo1 128.8(4) 2_655 .
O20 O6 Mo1 134.9(4) . .
P1 O6 Mo4 122.9(4) . 2_655
O20 O6 Mo4 135.4(4) 2_655 2_655
O19 O6 Mo4 126.6(4) 2_655 2_655
O20 O6 Mo4 69.3(3) . 2_655
Mo1 O6 Mo4 97.7(2) . 2_655
Mo2 O7 V4 138.9(4) . 2_655
Mo2 O8 V3 141.7(4) . .
Mo3 O9 V4 138.0(4) . .
Mo4 O10 V4 140.5(4) . .
V1 O11 Mo1 101.9(2) . 2_655
V1 O11 Mo4 101.7(2) . .
Mo1 O11 Mo4 132.5(3) 2_655 .
Mo3 O12 V3 140.4(4) . .
Mo1 O13 V4 139.9(4) . .
V2 O14 Mo3 101.7(2) . 2_655
V2 O14 Mo2 101.8(2) . .
Mo3 O14 Mo2 132.3(3) 2_655 .
P1 O17 O20 55.4(3) . 2_655
P1 O17 O19 55.4(3) . .
O20 O17 O19 91.4(4) 2_655 .
P1 O17 O19 54.5(3) . 2_655
O20 O17 O19 89.8(4) 2_655 2_655
O19 O17 O19 90.3(4) . 2_655
P1 O17 V4 125.0(4) . .
O20 O17 V4 69.6(3) 2_655 .
O19 O17 V4 131.8(4) . .
O19 O17 V4 131.5(4) 2_655 .
P1 O17 Mo3 123.7(4) . .
O20 O17 Mo3 129.1(4) 2_655 .
O19 O17 Mo3 68.3(3) . .
O19 O17 Mo3 134.0(4) 2_655 .
V4 O17 Mo3 89.6(2) . .
P1 O17 Mo2 122.5(3) . 2_655
O20 O17 Mo2 126.2(4) 2_655 2_655
O19 O17 Mo2 134.7(4) . 2_655
O19 O17 Mo2 68.2(3) 2_655 2_655
V4 O17 Mo2 88.8(2) . 2_655
Mo3 O17 Mo2 97.8(2) . 2_655
P1 O19 O17 54.6(3) . .
P1 O19 O6 54.9(3) . 2_655
O17 O19 O6 90.2(4) . 2_655
P1 O19 O17 53.6(3) . 2_655
O17 O19 O17 89.6(4) . 2_655
O6 O19 O17 88.7(4) 2_655 2_655
P1 O19 Mo3 124.5(4) . .
O17 O19 Mo3 69.9(3) . .
O6 O19 Mo3 129.1(4) 2_655 .
O17 O19 Mo3 135.2(4) 2_655 .
P1 O19 Mo2 122.8(4) . .
O17 O19 Mo2 135.7(4) . .
O6 O19 Mo2 126.1(4) 2_655 .
O17 O19 Mo2 69.3(3) 2_655 .
Mo3 O19 Mo2 97.6(3) . .
P1 O20 O17 55.2(3) . 2_655
P1 O20 O6 55.5(3) . 2_655
O17 O20 O6 91.3(5) 2_655 2_655
P1 O20 O6 54.3(3) . .
O17 O20 O6 89.6(4) 2_655 .
O6 O20 O6 90.2(4) 2_655 .
P1 O20 Mo1 124.4(4) . 2_655
O17 O20 Mo1 129.4(4) 2_655 2_655
O6 O20 Mo1 69.0(3) 2_655 2_655
O6 O20 Mo1 134.2(4) . 2_655
P1 O20 Mo4 122.4(4) . 2_655
O17 O20 Mo4 126.6(4) 2_655 2_655
O6 O20 Mo4 134.3(4) 2_655 2_655
O6 O20 Mo4 68.2(3) . 2_655
Mo1 O20 Mo4 97.2(3) 2_655 2_655
V1 O21 Co1 180.0 . 1_545
Mo1 O22 V3 137.5(4) . 2_655
Mo4 O23 V3 140.5(4) . .
V2 O24 Co1 180.000(1) . .
C4 N6 N4 102.3(7) . .
C23 N8 N7 102.1(7) . .
C17 N1 C23 102.4(7) . .
C17 N1 Co1 128.8(4) . .
C23 N1 Co1 128.1(5) . .
C11 N2 C19 108.0(7) . .
C11 N2 C7 124.8(7) . .
C19 N2 C7 127.2(7) . .
C20 N3 C4 101.7(6) . .
C20 N3 Co1 130.1(5) . .
C4 N3 Co1 128.2(5) . .
C20 N4 N6 109.2(6) . .
C20 N4 C16 130.5(6) . .
N6 N4 C16 119.9(6) . .
C9 N5 C11 108.9(8) . .
C17 N7 N8 108.5(6) . .
C17 N7 C18 131.0(6) . .
N8 N7 C18 120.4(6) . .
C24 N9 C12 109.1(9) . .
C24 N9 C1 125.0(8) . .
C12 N9 C1 125.8(8) . .
C6 N10 C24 107.9(10) . .
N8 C23 N1 114.9(8) . .
N8 C23 C17 76.5(6) . .
N1 C23 C17 38.4(4) . .
C21 C1 C15 121.4(8) . .
C21 C1 N9 119.9(8) . .
C15 C1 N9 118.7(7) . .
C3 C2 C5 121.7(7) . .
C3 C2 H2A 119.2 . .
C5 C2 H2A 119.2 . .
C2 C3 C7 119.0(8) . .
C2 C3 H3A 120.5 . .
C7 C3 H3A 120.5 . .
N6 C4 N3 115.4(7) . .
N6 C4 H4A 122.3 . .
N3 C4 H4A 122.3 . .
C22 C5 C2 117.6(7) . .
C22 C5 C18 120.0(7) . .
C2 C5 C18 122.3(6) . .
N10 C6 C12 107.3(10) . .
N10 C6 H6A 126.3 . .
C12 C6 H6A 126.3 . .
C3 C7 C10 121.1(8) . .
C3 C7 N2 119.9(7) . .
C10 C7 N2 119.0(6) . .
C13 C8 C14 118.5(8) . .
C13 C8 C16 120.9(7) . .
C14 C8 C16 120.6(7) . .
N5 C9 C19 107.9(9) . .
N5 C9 H9A 126.0 . .
C19 C9 H9A 126.0 . .
C22 C10 C7 119.0(7) . .
C22 C10 H10A 120.5 . .
C7 C10 H10A 120.5 . .
N2 C11 N5 109.1(8) . .
N2 C11 H11A 125.4 . .
N5 C11 H11A 125.4 . .
N9 C12 C6 106.4(10) . .
N9 C12 H12A 126.8 . .
C6 C12 H12A 126.8 . .
C21 C13 C8 121.9(7) . .
C21 C13 H13A 119.0 . .
C8 C13 H13A 119.0 . .
C8 C14 C15 120.5(7) . .
C8 C14 H14A 119.8 . .
C15 C14 H14A 119.7 . .
C1 C15 C14 118.8(7) . .
C1 C15 H15A 120.6 . .
C14 C15 H15A 120.6 . .
N4 C16 C8 110.9(6) . .
N4 C16 H16A 109.5 . .
C8 C16 H16A 109.5 . .
N4 C16 H16B 109.5 . .
C8 C16 H16B 109.5 . .
H16A C16 H16B 108.0 . .
N1 C17 N7 112.0(6) . .
N1 C17 C23 39.3(4) . .
N7 C17 C23 72.8(5) . .
N7 C18 C5 112.0(6) . .
N7 C18 H18A 109.2 . .
C5 C18 H18A 109.2 . .
N7 C18 H18B 109.2 . .
C5 C18 H18B 109.2 . .
H18A C18 H18B 107.9 . .
N2 C19 C9 106.1(8) . .
N2 C19 H19A 127.0 . .
C9 C19 H19A 127.0 . .
N4 C20 N3 111.3(6) . .
N4 C20 H20A 124.3 . .
N3 C20 H20A 124.3 . .
C13 C21 C1 118.9(8) . .
C13 C21 H21A 120.6 . .
C1 C21 H21A 120.6 . .
C10 C22 C5 121.6(7) . .
C10 C22 H22A 119.2 . .
C5 C22 H22A 119.2 . .
N9 C24 N10 109.2(10) . .
N9 C24 H24A 125.4 . .
N10 C24 H24A 125.4 . .

loop_
_geom_bond_atom_site_label_1
_geom_bond_atom_site_label_2
_geom_bond_distance
_geom_bond_site_symmetry_2
Mo1 O16 1.659(5) .
Mo1 O13 1.799(5) .
Mo1 O22 1.818(5) .
Mo1 O11 2.031(5) 2_655
Mo1 O4 2.045(5) .
Mo1 O20 2.462(7) 2_655
Mo1 O6 2.460(7) .
Mo1 V1 3.0762(10) .
Mo2 O2 1.669(4) .
Mo2 O8 1.789(6) .
Mo2 O7 1.806(6) .
Mo2 O5 2.042(5) .
Mo2 O14 2.066(5) .
Mo2 O19 2.485(7) .
Mo2 O17 2.502(7) 2_655
Mo2 V2 3.1021(10) .
Mo3 O1 1.673(5) .
Mo3 O12 1.787(5) .
Mo3 O9 1.808(6) .
Mo3 O5 2.031(5) .
Mo3 O14 2.046(5) 2_655
Mo3 O19 2.462(7) .
Mo3 O17 2.489(7) .
Mo3 V2 3.0836(10) .
Mo4 O18 1.666(4) .
Mo4 O23 1.805(6) .
Mo4 O10 1.807(5) .
Mo4 O4 2.020(5) .
Mo4 O11 2.045(5) .
Mo4 O6 2.494(7) 2_655
Mo4 O20 2.513(7) 2_655
Mo4 V1 3.0828(10) .
V3 O15 1.597(5) .
V3 O23 1.899(6) .
V3 O8 1.916(6) .
V3 O12 1.928(6) .
V3 O22 1.936(6) 2_655
V2 O24 1.645(6) .
V2 O5 1.930(4) 2_655
V2 O5 1.930(4) .
V2 O14 1.928(4) .
V2 O14 1.928(4) 2_655
V2 Mo3 3.0836(10) 2_655
V2 Mo2 3.1021(10) 2_655
Co1 O24 2.084(6) .
Co1 O21 2.094(6) 1_565
Co1 N3 2.122(6) 2_655
Co1 N3 2.122(6) .
Co1 N1 2.145(6) .
Co1 N1 2.145(6) 2_655
V4 O3 1.598(4) .
V4 O7 1.911(5) 2_655
V4 O10 1.916(5) .
V4 O13 1.919(6) .
V4 O9 1.935(6) .
V4 O17 2.471(7) .
V1 O21 1.644(6) .
V1 O4 1.925(5) .
V1 O4 1.925(5) 2_655
V1 O11 1.930(5) .
V1 O11 1.930(5) 2_655
V1 Mo1 3.0762(10) 2_655
V1 Mo4 3.0828(10) 2_655
P1 O17 1.531(7) .
P1 O17 1.531(7) 2_655
P1 O20 1.533(7) .
P1 O20 1.533(7) 2_655
P1 O6 1.546(7) .
P1 O6 1.546(7) 2_655
P1 O19 1.547(7) .
P1 O19 1.547(7) 2_655
O6 O20 1.761(10) 2_655
O6 O19 1.776(10) 2_655
O6 O20 1.812(10) .
O6 Mo4 2.494(7) 2_655
O7 V4 1.911(5) 2_655
O11 Mo1 2.031(5) 2_655
O14 Mo3 2.046(5) 2_655
O17 O20 1.744(10) 2_655
O17 O19 1.764(10) .
O17 O19 1.807(10) 2_655
O17 Mo2 2.502(7) 2_655
O19 O6 1.776(10) 2_655
O19 O17 1.807(10) 2_655
O20 O17 1.744(10) 2_655
O20 O6 1.761(10) 2_655
O20 Mo1 2.462(7) 2_655
O20 Mo4 2.513(7) 2_655
O21 Co1 2.094(6) 1_545
O22 V3 1.936(6) 2_655
N6 C4 1.309(11) .
N6 N4 1.334(10) .
N8 C23 1.316(12) .
N8 N7 1.346(10) .
N1 C17 1.295(9) .
N1 C23 1.321(10) .
N2 C11 1.317(10) .
N2 C19 1.369(11) .
N2 C7 1.450(10) .
N3 C20 1.312(9) .
N3 C4 1.326(10) .
N4 C20 1.312(9) .
N4 C16 1.456(8) .
N5 C9 1.324(12) .
N5 C11 1.326(12) .
N7 C17 1.307(9) .
N7 C18 1.469(9) .
N9 C24 1.290(12) .
N9 C12 1.339(13) .
N9 C1 1.446(11) .
N10 C6 1.322(17) .
N10 C24 1.337(15) .
C23 C17 2.039(12) .
C1 C21 1.377(11) .
C1 C15 1.380(11) .
C2 C3 1.367(13) .
C2 C5 1.402(11) .
C2 H2A 0.9300 .
C3 C7 1.377(10) .
C3 H3A 0.9300 .
C4 H4A 0.9300 .
C5 C22 1.384(10) .
C5 C18 1.492(11) .
C6 C12 1.369(17) .
C6 H6A 0.9300 .
C7 C10 1.383(11) .
C8 C13 1.382(12) .
C8 C14 1.386(10) .
C8 C16 1.504(11) .
C9 C19 1.366(13) .
C9 H9A 0.9300 .
C10 C22 1.377(11) .
C10 H10A 0.9300 .
C11 H11A 0.9300 .
C12 H12A 0.9300 .
C13 C21 1.368(13) .
C13 H13A 0.9300 .
C14 C15 1.396(12) .
C14 H14A 0.9300 .
C15 H15A 0.9300 .
C16 H16A 0.9700 .
C16 H16B 0.9700 .
C18 H18A 0.9700 .
C18 H18B 0.9700 .
C19 H19A 0.9300 .
C20 H20A 0.9300 .
C21 H21A 0.9300 .
C22 H22A 0.9300 .
C24 H24A 0.9300 .
